data_1000206
loop_
_publ_author_name
'Leblanc, M'
'Ferey, G'
'Pape, R'

_publ_section_title
;
Room-Temperature Structure of Ammonium Tetrafluorate(III), N H~4~ (Fe
F~4~)
;
_journal_coden_ASTM ACSCEE
_journal_name_full 'Acta Crystallographica C (39,1983-)'
_journal_page_first 657
_journal_page_last 660
_journal_volume 41
_journal_year 1985
_chemical_formula_structural 'N H4 (Fe F4)'
_chemical_formula_sum 'F4 Fe H4 N'
_chemical_name_systematic 'Ammonium tetrafluoroferrate(III)'
_space_group_IT_number 62
_symmetry_cell_setting orthorhombic
_symmetry_Int_Tables_number 62
_symmetry_space_group_name_Hall '-P 2ac 2n'
_symmetry_space_group_name_H-M 'P n m a'
_cell_angle_alpha 90
_cell_angle_beta 90
_cell_angle_gamma 90
_cell_formula_units_Z 8
_cell_length_a 7.559(4)
_cell_length_b 7.575(4)
_cell_length_c 12.754(8)
_cell_volume 730.3
_refine_ls_R_factor_all 0.026
_cod_original_formula_sum 'H4 F4 Fe N'
_cod_database_code 1000206

loop_
_symmetry_equiv_pos_as_xyz
x,y,z
1/2+x,1/2-y,1/2-z
-x,1/2+y,-z
1/2-x,-y,1/2+z
-x,-y,-z
1/2-x,1/2+y,1/2+z
x,1/2-y,z
1/2+x,y,1/2-z

loop_
_atom_site_aniso_label
_atom_site_aniso_U_11
_atom_site_aniso_U_12
_atom_site_aniso_U_13
_atom_site_aniso_U_22
_atom_site_aniso_U_23
_atom_site_aniso_U_33
Fe1 0.0076(7) -0.0003(3) .0000(3) 0.0084(23) 0.0002(3) 0.0114(23)
Fe2 0.0066(7) -0.0001(3) -0.0001(3) 0.0044(48) 0.0002(2) 0.0108(22)
F1 0.0244(20) 0. 0.0089(24) 0.0076(19) 0. 0.0368(23)
F2 0.0085(11) 0.0090(14) 0.0004(13) 0.0200(12) -0.0036(1) 0.0350(15)
F3 0.0180(17) 0. 0.0060(21) 0.0065(19) 0. 0.0367(25)
F4 0.0269(15) -0.0056(15) -0.0049(17) 0.0296(17) -0.0010(1) 0.0171(19)
F5 0.0261(15) -0.0026(15) -0.0037(15) 0.0288(17) 0.0033(1) 0.0103(17)
N1 0.0350(38) 0. -0.0068(32) 0.0262(34) 0. 0.0157(36)
N2 0.0193(37) 0. -0.0017(33) 0.0249(34) 0. 0.0254(42)

loop_
_atom_site_label
_atom_site_type_symbol
_atom_site_symmetry_multiplicity
_atom_site_Wyckoff_symbol
_atom_site_fract_x
_atom_site_fract_y
_atom_site_fract_z
_atom_site_occupancy
_atom_site_attached_hydrogens
_atom_site_calc_flag
Fe1 Fe3+ 4 a 0. 0. 0. 1. 0 d
Fe2 Fe3+ 4 b 0. 0. 0.5 1. 0 d
F1 F1- 4 c 0.0364(6) 0.25 -0.0309(4) 1. 0 d
F2 F1- 8 d 0.2501(3) 0.0047(4) 0.4695(3) 1. 0 d
F3 F1- 4 c 0.4492(6) 0.25 0.0187(3) 1. 0 d
F4 F1- 8 d 0.0484(5) 0.0352(5) 0.1418(3) 1. 0 d
F5 F1- 8 d 0.0360(4) 0.0331(5) 0.6438(3) 1. 0 d
N1 N3- 4 c 0.2880(9) 0.25 0.2562(7) 1. 0 d
N2 N3- 4 c 0.2747(7) 0.25 0.7594(6) 1. 0 d
H1 H1+ 32 ? -1. -1. -1. 1. 0 dum

loop_
_atom_type_symbol
_atom_type_oxidation_number
Fe3+ 3.000
F1- -1.000
N3- -3.000
H1+ 1.000
